data_7022299
loop_
_publ_author_name
'Xu, Feng'
'Tao, Tao'
'Zhang, Kun'
'Wang, Xiao-Xu'
'Huang, Wei'
'You, Xiao-Zeng'

_publ_section_title
;
 C-C bond cleavage in acetonitrile by copper(II)-bipyridine complexes and
 in situ formation of cyano-bridged mixed-valent copper complexes.
;
_journal_issue 10
_journal_name_full 'Dalton transactions (Cambridge, England : 2003)'
_journal_page_first 3631
_journal_page_last 3645
_journal_paper_doi 10.1039/c2dt32281a
_journal_volume 42
_journal_year 2013
_chemical_formula_moiety 'C62 H60 Cu3 N12, 3(Cl O4), 7(H2 O)'
_chemical_formula_sum 'C62 H74 Cl3 Cu3 N12 O19'
_chemical_formula_weight 1588.30
_chemical_name_systematic
;
?
;
_space_group_IT_number 62
_symmetry_cell_setting orthorhombic
_symmetry_space_group_name_Hall '-P 2ac 2n'
_symmetry_space_group_name_H-M 'P n m a'
_atom_sites_solution_hydrogens geom
_atom_sites_solution_primary direct
_atom_sites_solution_secondary difmap
_audit_creation_method SHELXL-97
_cell_angle_alpha 90.00
_cell_angle_beta 90.00
_cell_angle_gamma 90.00
_cell_formula_units_Z 4
_cell_length_a 16.6925(18)
_cell_length_b 33.626(4)
_cell_length_c 14.1498(16)
_cell_measurement_reflns_used 4544
_cell_measurement_temperature 291(2)
_cell_measurement_theta_max 20.292
_cell_measurement_theta_min 2.242
_cell_volume 7942.3(16)
_computing_cell_refinement SMART
_computing_data_collection 'SMART (Bruker 2000)'
_computing_data_reduction 'SAINT (Bruker 2000)'
_computing_molecular_graphics SHELXTL
_computing_publication_material SHELXTL
_computing_structure_refinement 'SHELXTL (BRUKER 2000)'
_computing_structure_solution 'SHELXTL (BRUKER 2000)'
_diffrn_ambient_temperature 291(2)
_diffrn_detector_area_resol_mean 0
_diffrn_measured_fraction_theta_full 0.997
_diffrn_measured_fraction_theta_max 0.997
_diffrn_measurement_device_type 'Bruker Smart Apex CCD area detector'
_diffrn_measurement_method '\f and \w scans'
_diffrn_radiation_monochromator graphite
_diffrn_radiation_source 'fine-focus sealed tube'
_diffrn_radiation_type MoK\a
_diffrn_radiation_wavelength 0.71073
_diffrn_reflns_av_R_equivalents 0.0914
_diffrn_reflns_av_sigmaI/netI 0.0740
_diffrn_reflns_limit_h_max 19
_diffrn_reflns_limit_h_min -19
_diffrn_reflns_limit_k_max 39
_diffrn_reflns_limit_k_min -38
_diffrn_reflns_limit_l_max 16
_diffrn_reflns_limit_l_min -15
_diffrn_reflns_number 38493
_diffrn_reflns_theta_full 25.00
_diffrn_reflns_theta_max 25.00
_diffrn_reflns_theta_min 1.89
_diffrn_standards_decay_% 0
_diffrn_standards_interval_count 0
_diffrn_standards_interval_time 0
_diffrn_standards_number 0
_exptl_absorpt_coefficient_mu 0.966
_exptl_absorpt_correction_T_max 0.8929
_exptl_absorpt_correction_T_min 0.8766
_exptl_absorpt_correction_type multi-scan
_exptl_absorpt_process_details 'SADABS, Bruker(2000)'
_exptl_crystal_colour blue
_exptl_crystal_density_diffrn 1.328
_exptl_crystal_density_method 'not measured'
_exptl_crystal_description block
_exptl_crystal_F_000 3280
_exptl_crystal_size_max 0.14
_exptl_crystal_size_mid 0.12
_exptl_crystal_size_min 0.12
_refine_diff_density_max 0.511
_refine_diff_density_min -0.478
_refine_diff_density_rms 0.087
_refine_ls_extinction_method none
_refine_ls_goodness_of_fit_ref 0.879
_refine_ls_hydrogen_treatment constr
_refine_ls_matrix_type full
_refine_ls_number_parameters 482
_refine_ls_number_reflns 7095
_refine_ls_number_restraints 2
_refine_ls_restrained_S_all 0.880
_refine_ls_R_factor_all 0.1190
_refine_ls_R_factor_gt 0.0651
_refine_ls_shift/su_max 0.000
_refine_ls_shift/su_mean 0.000
_refine_ls_structure_factor_coef Fsqd
_refine_ls_weighting_details 'calc w=1/[\s^2^(Fo^2^)+(0.1118P)^2^] where P=(Fo^2^+2Fc^2^)/3'
_refine_ls_weighting_scheme calc
_refine_ls_wR_factor_gt 0.1731
_refine_ls_wR_factor_ref 0.1912
_reflns_number_gt 3473
_reflns_number_total 7095
_reflns_threshold_expression >2sigma(I)
_cod_data_source_file c2dt32281a.txt
_cod_data_source_block 9
_cod_depositor_comments
;
The following automatic conversions were performed:

'_symmetry_cell_setting' value 'Orthorhombic' changed to
'orthorhombic' according to
/home/saulius/struct/CIF-dictionaries/cif_core.dic dictionary named
'cif_core.dic' version 2.4.2 from 2011-04-26.

Automatic conversion script
Id: cif_fix_values 1891 2012-01-12 08:04:46Z andrius 
;
_cod_original_cell_volume 7942.4(15)
_cod_database_code 7022299

loop_
_symmetry_equiv_pos_as_xyz
'x, y, z'
'-x+1/2, -y, z+1/2'
'-x, y+1/2, -z'
'x+1/2, -y+1/2, -z+1/2'
'-x, -y, -z'
'x-1/2, y, -z-1/2'
'x, -y-1/2, z'
'-x-1/2, y-1/2, z-1/2'

loop_
_atom_site_label
_atom_site_type_symbol
_atom_site_fract_x
_atom_site_fract_y
_atom_site_fract_z
_atom_site_U_iso_or_equiv
_atom_site_adp_type
_atom_site_occupancy
_atom_site_symmetry_multiplicity
_atom_site_calc_flag
_atom_site_refinement_flags
C1 C 0.4326(3) 0.04511(15) 0.3330(4) 0.0651(14) Uani 1 1 d .
H1 H 0.4544 0.0557 0.2780 0.078 Uiso 1 1 calc R
C2 C 0.4444(3) 0.00553(15) 0.3511(4) 0.0730(16) Uani 1 1 d .
H2 H 0.4744 -0.0100 0.3098 0.088 Uiso 1 1 calc R
C3 C 0.4120(3) -0.01086(15) 0.4302(4) 0.0685(15) Uani 1 1 d .
C4 C 0.4220(4) -0.05435(14) 0.4547(4) 0.095(2) Uani 1 1 d .
H4A H 0.4571 -0.0667 0.4098 0.142 Uiso 1 1 calc R
H4B H 0.3707 -0.0673 0.4530 0.142 Uiso 1 1 calc R
H4C H 0.4444 -0.0567 0.5169 0.142 Uiso 1 1 calc R
C5 C 0.3692(3) 0.01391(15) 0.4902(4) 0.0676(14) Uani 1 1 d .
H5 H 0.3469 0.0038 0.5453 0.081 Uiso 1 1 calc R
C6 C 0.3598(3) 0.05371(14) 0.4681(4) 0.0576(13) Uani 1 1 d .
C7 C 0.3176(3) 0.08250(15) 0.5296(4) 0.0627(13) Uani 1 1 d .
C8 C 0.2773(4) 0.07259(19) 0.6114(4) 0.0881(19) Uani 1 1 d .
H8 H 0.2743 0.0461 0.6298 0.106 Uiso 1 1 calc R
C9 C 0.2421(4) 0.1008(2) 0.6651(5) 0.097(2) Uani 1 1 d .
C10 C 0.1955(6) 0.0894(3) 0.7555(5) 0.161(4) Uani 1 1 d .
H10A H 0.2251 0.0980 0.8100 0.241 Uiso 1 1 calc R
H10B H 0.1886 0.0611 0.7577 0.241 Uiso 1 1 calc R
H10C H 0.1440 0.1021 0.7549 0.241 Uiso 1 1 calc R
C11 C 0.2484(4) 0.1390(2) 0.6381(5) 0.0883(18) Uani 1 1 d .
H11 H 0.2265 0.1591 0.6750 0.106 Uiso 1 1 calc R
C12 C 0.2875(3) 0.14804(17) 0.5559(5) 0.0776(16) Uani 1 1 d .
H12 H 0.2911 0.1746 0.5378 0.093 Uiso 1 1 calc R
C13 C 0.5146(4) 0.15206(14) 0.5222(4) 0.0668(14) Uani 1 1 d .
H13 H 0.4756 0.1530 0.5691 0.080 Uiso 1 1 calc R
C14 C 0.5939(4) 0.15612(14) 0.5480(4) 0.0715(15) Uani 1 1 d .
H14 H 0.6071 0.1599 0.6112 0.086 Uiso 1 1 calc R
C15 C 0.6531(4) 0.15470(15) 0.4814(5) 0.0735(15) Uani 1 1 d .
C16 C 0.7400(4) 0.1592(2) 0.5071(5) 0.119(2) Uani 1 1 d .
H16A H 0.7448 0.1763 0.5612 0.178 Uiso 1 1 calc R
H16B H 0.7686 0.1707 0.4548 0.178 Uiso 1 1 calc R
H16C H 0.7622 0.1336 0.5217 0.178 Uiso 1 1 calc R
C17 C 0.6290(3) 0.14974(15) 0.3887(5) 0.0738(16) Uani 1 1 d .
H17 H 0.6672 0.1488 0.3409 0.089 Uiso 1 1 calc R
C18 C 0.5488(3) 0.14618(13) 0.3662(4) 0.0569(13) Uani 1 1 d .
C19 C 0.5195(3) 0.14108(14) 0.2697(4) 0.0619(14) Uani 1 1 d .
C20 C 0.5677(4) 0.14404(16) 0.1891(5) 0.0794(17) Uani 1 1 d .
H20 H 0.6219 0.1498 0.1954 0.095 Uiso 1 1 calc R
C21 C 0.5356(4) 0.13857(18) 0.1011(5) 0.0852(18) Uani 1 1 d .
C22 C 0.5894(5) 0.1405(3) 0.0151(5) 0.135(3) Uani 1 1 d .
H22A H 0.5638 0.1560 -0.0333 0.203 Uiso 1 1 calc R
H22B H 0.5991 0.1141 -0.0081 0.203 Uiso 1 1 calc R
H22C H 0.6394 0.1527 0.0320 0.203 Uiso 1 1 calc R
C23 C 0.4557(4) 0.13088(19) 0.0942(4) 0.0893(19) Uani 1 1 d .
H23 H 0.4329 0.1269 0.0351 0.107 Uiso 1 1 calc R
C24 C 0.4093(4) 0.12893(17) 0.1723(5) 0.0843(18) Uani 1 1 d .
H24 H 0.3547 0.1242 0.1657 0.101 Uiso 1 1 calc R
C25 C 0.2702(3) 0.20098(15) 0.3176(4) 0.0590(13) Uani 1 1 d .
C26 C 0.1357(5) 0.2500 0.1003(5) 0.0626(19) Uani 1 2 d S
H26 H 0.1878 0.2500 0.0772 0.075 Uiso 1 2 calc SR
C27 C 0.0733(5) 0.2500 0.0367(6) 0.068(2) Uani 1 2 d S
H27 H 0.0838 0.2500 -0.0278 0.081 Uiso 1 2 calc SR
C28 C -0.0063(5) 0.2500 0.0691(6) 0.065(2) Uani 1 2 d S
C29 C -0.0756(5) 0.2500 0.0028(6) 0.092(3) Uani 1 2 d S
H29A H -0.1227 0.2411 0.0355 0.139 Uiso 0.50 1 calc PR
H29B H -0.0646 0.2324 -0.0491 0.139 Uiso 0.50 1 calc PR
H29C H -0.0841 0.2764 -0.0207 0.139 Uiso 0.50 1 calc PR
C30 C -0.0167(4) 0.2500 0.1643(6) 0.0617(19) Uani 1 2 d S
H30 H -0.0685 0.2500 0.1885 0.074 Uiso 1 2 calc SR
C31 C 0.0472(4) 0.2500 0.2261(5) 0.0524(17) Uani 1 2 d S
C32 C 0.0391(5) 0.2500 0.3285(5) 0.0608(18) Uani 1 2 d S
C33 C -0.0352(5) 0.2500 0.3761(7) 0.084(2) Uani 1 2 d S
H33 H -0.0820 0.2500 0.3406 0.101 Uiso 1 2 calc SR
C34 C -0.0409(6) 0.2500 0.4715(7) 0.092(3) Uani 1 2 d S
C35 C -0.1201(6) 0.2500 0.5228(8) 0.140(4) Uani 1 2 d S
H35A H -0.1216 0.2718 0.5665 0.211 Uiso 0.50 1 calc PR
H35B H -0.1261 0.2255 0.5567 0.211 Uiso 0.50 1 calc PR
H35C H -0.1629 0.2527 0.4779 0.211 Uiso 0.50 1 calc PR
C36 C 0.0292(7) 0.2500 0.5227(7) 0.108(3) Uani 1 2 d S
H36 H 0.0280 0.2500 0.5884 0.130 Uiso 1 2 calc SR
C37 C 0.1028(5) 0.2500 0.4739(6) 0.085(2) Uani 1 2 d S
H37 H 0.1499 0.2500 0.5091 0.101 Uiso 1 2 calc SR
Cl1 Cl 0.20286(19) 0.04866(9) 0.2450(3) 0.1785(13) Uani 1 1 d .
Cl2 Cl 0.1869(6) 0.2500 0.7554(4) 0.243(3) Uani 1 2 d SDU
Cu1 Cu 0.37564(4) 0.129370(17) 0.37738(5) 0.0629(3) Uani 1 1 d .
Cu2 Cu 0.21325(5) 0.2500 0.29852(6) 0.0598(3) Uani 1 2 d S
N1 N 0.3917(2) 0.06907(11) 0.3898(3) 0.0552(10) Uani 1 1 d .
N2 N 0.3211(3) 0.12020(12) 0.5000(3) 0.0640(11) Uani 1 1 d .
N3 N 0.4916(2) 0.14692(11) 0.4336(3) 0.0588(11) Uani 1 1 d .
N4 N 0.4407(3) 0.13377(12) 0.2610(3) 0.0664(12) Uani 1 1 d .
N5 N 0.3058(3) 0.17305(13) 0.3386(3) 0.0712(12) Uani 1 1 d .
N6 N 0.1246(3) 0.2500 0.1943(4) 0.0565(15) Uani 1 2 d S
N7 N 0.1085(4) 0.2500 0.3786(5) 0.0662(16) Uani 1 2 d S
O1 O 0.2421(11) 0.0752(6) 0.199(2) 0.64(3) Uani 1 1 d .
O2 O 0.2390(6) 0.0146(2) 0.2552(8) 0.266(5) Uani 1 1 d .
O3 O 0.1293(4) 0.0470(3) 0.2103(6) 0.225(4) Uani 1 1 d .
O4 O 0.2177(8) 0.0752(5) 0.2994(13) 0.494(18) Uani 1 1 d .
O5 O 0.2238(13) 0.2500 0.6600(10) 0.315(7) Uani 1 2 d SU
O6 O 0.2198(10) 0.2272(4) 0.8239(9) 0.250(9) Uani 0.50 1 d P
O7 O 0.1433(11) 0.2164(4) 0.7410(12) 0.218(8) Uani 0.50 1 d P
O8 O 0.2623(8) 0.2500 0.7386(12) 0.315(7) Uani 1 2 d SD
O9 O 0.4492(12) 0.0894(8) 0.817(3) 0.81(2) Uani 1 1 d .
H9A H 0.4985 0.0920 0.8309 1.210 Uiso 1 1 d R
H9B H 0.4439 0.0890 0.7573 1.210 Uiso 1 1 d R
O10 O 0.460(2) 0.1846(11) 0.7638(12) 0.95(4) Uani 1 1 d .
H10E H 0.4445 0.1643 0.7949 1.424 Uiso 1 1 d R
H10D H 0.5106 0.1850 0.7613 1.424 Uiso 1 1 d R
O11 O 0.3452(12) 0.0369(7) -0.015(3) 0.81(2) Uani 1 1 d .
H11A H 0.3821 0.0395 0.0255 1.210 Uiso 1 1 d R
H11B H 0.3032 0.0487 0.0037 1.210 Uiso 1 1 d R
O12 O 0.502(5) 0.016(2) 0.074(2) 1.00(9) Uani 0.50 1 d P
H12A H 0.5314 -0.0005 0.0438 1.495 Uiso 0.50 1 d PR
H12B H 0.5028 0.0103 0.1328 1.495 Uiso 0.50 1 d PR

loop_
_atom_site_aniso_label
_atom_site_aniso_U_11
_atom_site_aniso_U_22
_atom_site_aniso_U_33
_atom_site_aniso_U_23
_atom_site_aniso_U_13
_atom_site_aniso_U_12
C1 0.065(4) 0.056(3) 0.074(4) 0.001(3) 0.003(3) 0.008(3)
C2 0.084(4) 0.059(4) 0.076(4) -0.009(3) -0.003(3) 0.013(3)
C3 0.072(4) 0.050(3) 0.084(4) -0.008(3) -0.022(3) 0.009(3)
C4 0.119(5) 0.044(3) 0.120(5) 0.006(3) -0.027(4) 0.005(3)
C5 0.072(4) 0.055(3) 0.076(4) 0.016(3) -0.006(3) -0.003(3)
C6 0.054(3) 0.050(3) 0.069(4) 0.001(3) -0.004(3) 0.002(2)
C7 0.057(3) 0.064(3) 0.067(4) 0.001(3) -0.007(3) 0.002(3)
C8 0.111(5) 0.082(4) 0.072(4) 0.008(3) 0.028(4) -0.002(4)
C9 0.112(5) 0.098(5) 0.081(5) 0.002(4) 0.024(4) 0.008(4)
C10 0.209(10) 0.161(8) 0.113(6) 0.007(5) 0.080(7) 0.008(7)
C11 0.089(5) 0.094(5) 0.082(5) -0.017(4) 0.009(4) 0.008(4)
C12 0.072(4) 0.066(4) 0.095(5) -0.012(3) 0.000(4) 0.008(3)
C13 0.079(4) 0.044(3) 0.076(4) 0.009(3) 0.005(3) 0.002(3)
C14 0.081(4) 0.054(3) 0.079(4) 0.007(3) -0.015(4) 0.001(3)
C15 0.068(4) 0.057(3) 0.096(5) 0.006(3) -0.007(4) 0.006(3)
C16 0.063(4) 0.146(7) 0.147(7) -0.006(5) -0.019(4) -0.007(4)
C17 0.065(4) 0.052(3) 0.105(5) -0.003(3) 0.008(4) -0.001(3)
C18 0.057(4) 0.038(3) 0.076(4) 0.006(2) 0.002(3) 0.002(2)
C19 0.056(4) 0.047(3) 0.083(4) 0.011(3) 0.004(3) 0.005(2)
C20 0.064(4) 0.075(4) 0.100(5) -0.001(3) 0.017(4) -0.006(3)
C21 0.090(5) 0.088(5) 0.078(5) 0.004(3) 0.016(4) -0.001(4)
C22 0.127(6) 0.182(8) 0.096(6) -0.009(5) 0.038(5) -0.029(6)
C23 0.090(5) 0.118(5) 0.059(4) 0.009(3) 0.002(4) 0.000(4)
C24 0.069(4) 0.098(5) 0.086(5) 0.013(4) -0.012(4) -0.001(3)
C25 0.052(3) 0.050(3) 0.075(4) -0.001(3) -0.005(3) -0.004(3)
C26 0.068(5) 0.052(4) 0.068(6) 0.000 0.002(4) 0.000
C27 0.097(7) 0.036(4) 0.070(5) 0.000 -0.014(5) 0.000
C28 0.084(6) 0.037(4) 0.073(6) 0.000 -0.019(5) 0.000
C29 0.101(7) 0.062(5) 0.115(7) 0.000 -0.048(6) 0.000
C30 0.054(5) 0.056(4) 0.075(5) 0.000 -0.008(4) 0.000
C31 0.054(5) 0.035(3) 0.069(5) 0.000 -0.002(4) 0.000
C32 0.055(5) 0.056(4) 0.071(5) 0.000 -0.002(4) 0.000
C33 0.054(5) 0.100(7) 0.097(7) 0.000 0.001(5) 0.000
C34 0.064(6) 0.121(8) 0.092(7) 0.000 0.017(6) 0.000
C35 0.091(8) 0.200(13) 0.131(9) 0.000 0.041(7) 0.000
C36 0.106(8) 0.144(9) 0.075(6) 0.000 0.017(7) 0.000
C37 0.067(6) 0.115(7) 0.072(6) 0.000 -0.013(5) 0.000
Cl1 0.157(2) 0.1047(18) 0.273(4) -0.047(2) -0.113(3) 0.0167(18)
Cl2 0.460(11) 0.123(4) 0.146(4) 0.000 -0.033(6) 0.000
Cu1 0.0576(4) 0.0528(4) 0.0782(5) 0.0124(3) 0.0069(3) 0.0107(3)
Cu2 0.0509(5) 0.0436(5) 0.0850(7) 0.000 -0.0081(5) 0.000
N1 0.054(3) 0.047(2) 0.065(3) 0.007(2) 0.003(2) 0.005(2)
N2 0.063(3) 0.049(3) 0.080(3) 0.001(2) 0.008(2) 0.008(2)
N3 0.061(3) 0.044(2) 0.071(3) 0.009(2) -0.001(2) 0.003(2)
N4 0.056(3) 0.063(3) 0.081(3) 0.016(2) 0.002(2) 0.008(2)
N5 0.060(3) 0.050(3) 0.103(3) 0.012(2) 0.002(3) 0.008(2)
N6 0.060(4) 0.035(3) 0.074(4) 0.000 0.000(3) 0.000
N7 0.061(4) 0.073(4) 0.065(4) 0.000 -0.005(3) 0.000
O1 0.308(18) 0.40(2) 1.22(7) 0.53(4) -0.08(3) -0.085(19)
O2 0.261(9) 0.100(5) 0.436(14) -0.031(6) -0.096(9) 0.068(6)
O3 0.149(6) 0.238(9) 0.288(10) -0.020(7) -0.099(6) -0.033(5)
O4 0.324(16) 0.412(19) 0.75(3) -0.45(2) -0.38(2) 0.229(15)
O5 0.44(2) 0.364(17) 0.141(8) 0.000 -0.064(9) 0.000
O6 0.309(18) 0.273(18) 0.167(11) 0.192(12) -0.105(12) -0.076(13)
O7 0.31(2) 0.084(8) 0.258(18) -0.004(9) -0.001(16) -0.075(11)
O8 0.44(2) 0.364(17) 0.141(8) 0.000 -0.064(9) 0.000
O9 0.392(18) 0.55(3) 1.48(6) -0.56(3) 0.14(3) -0.138(16)
O10 0.95(6) 1.57(9) 0.33(2) -0.49(4) -0.11(3) 0.52(6)
O11 0.392(18) 0.55(3) 1.48(6) -0.56(3) 0.14(3) -0.138(16)
O12 1.45(16) 1.25(15) 0.30(3) -0.09(5) -0.08(6) 1.15(14)

loop_
_atom_type_symbol
_atom_type_description
_atom_type_scat_dispersion_real
_atom_type_scat_dispersion_imag
_atom_type_scat_source
C C 0.0033 0.0016 'International Tables Vol C Tables 4.2.6.8 and 6.1.1.4'
H H 0.0000 0.0000 'International Tables Vol C Tables 4.2.6.8 and 6.1.1.4'
N N 0.0061 0.0033 'International Tables Vol C Tables 4.2.6.8 and 6.1.1.4'
O O 0.0106 0.0060 'International Tables Vol C Tables 4.2.6.8 and 6.1.1.4'
Cl Cl 0.1484 0.1585 'International Tables Vol C Tables 4.2.6.8 and 6.1.1.4'
Cu Cu 0.3201 1.2651 'International Tables Vol C Tables 4.2.6.8 and 6.1.1.4'

loop_
_geom_angle_atom_site_label_1
_geom_angle_atom_site_label_2
_geom_angle_atom_site_label_3
_geom_angle
_geom_angle_site_symmetry_1
_geom_angle_site_symmetry_3
N1 C1 C2 123.4(5) . .
N1 C1 H1 118.3 . .
C2 C1 H1 118.3 . .
C3 C2 C1 119.4(5) . .
C3 C2 H2 120.3 . .
C1 C2 H2 120.3 . .
C2 C3 C5 117.7(5) . .
C2 C3 C4 122.5(5) . .
C5 C3 C4 119.8(6) . .
C3 C4 H4A 109.5 . .
C3 C4 H4B 109.5 . .
H4A C4 H4B 109.5 . .
C3 C4 H4C 109.5 . .
H4A C4 H4C 109.5 . .
H4B C4 H4C 109.5 . .
C6 C5 C3 120.1(5) . .
C6 C5 H5 119.9 . .
C3 C5 H5 119.9 . .
N1 C6 C5 121.1(5) . .
N1 C6 C7 115.2(4) . .
C5 C6 C7 123.7(5) . .
N2 C7 C8 120.9(5) . .
N2 C7 C6 114.5(5) . .
C8 C7 C6 124.6(5) . .
C9 C8 C7 121.0(6) . .
C9 C8 H8 119.5 . .
C7 C8 H8 119.5 . .
C11 C9 C8 118.5(6) . .
C11 C9 C10 120.8(7) . .
C8 C9 C10 120.7(7) . .
C9 C10 H10A 109.5 . .
C9 C10 H10B 109.5 . .
H10A C10 H10B 109.5 . .
C9 C10 H10C 109.5 . .
H10A C10 H10C 109.5 . .
H10B C10 H10C 109.5 . .
C9 C11 C12 119.4(6) . .
C9 C11 H11 120.3 . .
C12 C11 H11 120.3 . .
N2 C12 C11 122.9(6) . .
N2 C12 H12 118.6 . .
C11 C12 H12 118.6 . .
N3 C13 C14 122.8(5) . .
N3 C13 H13 118.6 . .
C14 C13 H13 118.6 . .
C15 C14 C13 120.5(6) . .
C15 C14 H14 119.7 . .
C13 C14 H14 119.7 . .
C14 C15 C17 116.6(5) . .
C14 C15 C16 121.9(6) . .
C17 C15 C16 121.5(6) . .
C15 C16 H16A 109.5 . .
C15 C16 H16B 109.5 . .
H16A C16 H16B 109.5 . .
C15 C16 H16C 109.5 . .
H16A C16 H16C 109.5 . .
H16B C16 H16C 109.5 . .
C18 C17 C15 120.7(6) . .
C18 C17 H17 119.6 . .
C15 C17 H17 119.6 . .
N3 C18 C17 121.4(5) . .
N3 C18 C19 115.2(5) . .
C17 C18 C19 123.4(5) . .
N4 C19 C20 120.1(5) . .
N4 C19 C18 115.7(5) . .
C20 C19 C18 124.1(5) . .
C21 C20 C19 120.5(6) . .
C21 C20 H20 119.7 . .
C19 C20 H20 119.7 . .
C23 C21 C20 118.3(6) . .
C23 C21 C22 122.1(7) . .
C20 C21 C22 119.6(7) . .
C21 C22 H22A 109.5 . .
C21 C22 H22B 109.5 . .
H22A C22 H22B 109.5 . .
C21 C22 H22C 109.5 . .
H22A C22 H22C 109.5 . .
H22B C22 H22C 109.5 . .
C24 C23 C21 120.8(6) . .
C24 C23 H23 119.6 . .
C21 C23 H23 119.6 . .
C23 C24 N4 121.6(6) . .
C23 C24 H24 119.2 . .
N4 C24 H24 119.2 . .
N5 C25 Cu2 172.7(5) . .
N6 C26 C27 122.9(7) . .
N6 C26 H26 118.5 . .
C27 C26 H26 118.5 . .
C26 C27 C28 120.1(7) . .
C26 C27 H27 119.9 . .
C28 C27 H27 119.9 . .
C30 C28 C27 116.4(7) . .
C30 C28 C29 121.7(8) . .
C27 C28 C29 121.9(8) . .
C28 C29 H29A 109.5 . .
C28 C29 H29B 109.5 . .
H29A C29 H29B 109.5 . .
C28 C29 H29C 109.5 . .
H29A C29 H29C 109.5 . .
H29B C29 H29C 109.5 . .
C28 C30 C31 122.0(7) . .
C28 C30 H30 119.0 . .
C31 C30 H30 119.0 . .
N6 C31 C30 121.4(7) . .
N6 C31 C32 114.5(6) . .
C30 C31 C32 124.0(7) . .
N7 C32 C33 120.0(7) . .
N7 C32 C31 116.1(7) . .
C33 C32 C31 123.9(7) . .
C34 C33 C32 122.7(8) . .
C34 C33 H33 118.7 . .
C32 C33 H33 118.7 . .
C33 C34 C36 117.7(8) . .
C33 C34 C35 122.9(10) . .
C36 C34 C35 119.4(10) . .
C34 C35 H35A 109.5 . .
C34 C35 H35B 109.5 . .
H35A C35 H35B 109.5 . .
C34 C35 H35C 109.5 . .
H35A C35 H35C 109.5 . .
H35B C35 H35C 109.5 . .
C34 C36 C37 118.9(9) . .
C34 C36 H36 120.5 . .
C37 C36 H36 120.5 . .
N7 C37 C36 123.3(8) . .
N7 C37 H37 118.3 . .
C36 C37 H37 118.3 . .
O4 Cl1 O1 72.8(17) . .
O4 Cl1 O2 119.0(8) . .
O1 Cl1 O2 115.5(12) . .
O4 Cl1 O3 117.4(7) . .
O1 Cl1 O3 108.4(10) . .
O2 Cl1 O3 115.7(6) . .
O8 Cl2 O6 74.6(11) . 7_565
O8 Cl2 O6 74.6(11) . .
O6 Cl2 O6 69.1(15) 7_565 .
O8 Cl2 O7 119.9(9) . .
O6 Cl2 O7 142.8(12) 7_565 .
O6 Cl2 O7 81.6(9) . .
O8 Cl2 O7 119.9(9) . 7_565
O6 Cl2 O7 81.6(9) 7_565 7_565
O6 Cl2 O7 142.8(12) . 7_565
O7 Cl2 O7 112.4(18) . 7_565
O8 Cl2 O5 54.8(10) . .
O6 Cl2 O5 119.0(11) 7_565 .
O6 Cl2 O5 119.0(11) . .
O7 Cl2 O5 94.9(8) . .
O7 Cl2 O5 94.9(8) 7_565 .
N5 Cu1 N4 92.14(18) . .
N5 Cu1 N2 95.10(18) . .
N4 Cu1 N2 172.65(17) . .
N5 Cu1 N1 147.60(17) . .
N4 Cu1 N1 94.22(16) . .
N2 Cu1 N1 80.29(16) . .
N5 Cu1 N3 115.47(16) . .
N4 Cu1 N3 78.21(18) . .
N2 Cu1 N3 97.49(17) . .
N1 Cu1 N3 96.92(14) . .
C25 Cu2 C25 118.1(3) 7_565 .
C25 Cu2 N7 109.81(16) 7_565 .
C25 Cu2 N7 109.81(16) . .
C25 Cu2 N6 116.71(15) 7_565 .
C25 Cu2 N6 116.71(15) . .
N7 Cu2 N6 77.8(2) . .
C1 N1 C6 118.3(4) . .
C1 N1 Cu1 127.9(3) . .
C6 N1 Cu1 113.7(3) . .
C7 N2 C12 117.2(5) . .
C7 N2 Cu1 116.2(3) . .
C12 N2 Cu1 126.6(4) . .
C13 N3 C18 117.8(5) . .
C13 N3 Cu1 129.8(4) . .
C18 N3 Cu1 111.5(3) . .
C19 N4 C24 118.7(5) . .
C19 N4 Cu1 118.4(4) . .
C24 N4 Cu1 122.9(4) . .
C25 N5 Cu1 173.9(4) . .
C26 N6 C31 117.1(6) . .
C26 N6 Cu2 127.0(5) . .
C31 N6 Cu2 115.9(5) . .
C37 N7 C32 117.4(7) . .
C37 N7 Cu2 127.0(5) . .
C32 N7 Cu2 115.6(5) . .
Cl2 O6 O6 55.5(8) . 7_565
Cl2 O8 O6 54.7(8) . 7_565
H9A O9 H9B 109.5 . .
H10E O10 H10D 109.5 . .
H11A O11 H11B 109.4 . .
H12A O12 H12B 110.1 . .

loop_
_geom_bond_atom_site_label_1
_geom_bond_atom_site_label_2
_geom_bond_distance
_geom_bond_site_symmetry_2
C1 N1 1.328(6) .
C1 C2 1.370(7) .
C1 H1 0.9300 .
C2 C3 1.360(7) .
C2 H2 0.9300 .
C3 C5 1.387(7) .
C3 C4 1.512(7) .
C4 H4A 0.9600 .
C4 H4B 0.9600 .
C4 H4C 0.9600 .
C5 C6 1.383(6) .
C5 H5 0.9300 .
C6 N1 1.333(6) .
C6 C7 1.480(7) .
C7 N2 1.336(6) .
C7 C8 1.379(7) .
C8 C9 1.350(8) .
C8 H8 0.9300 .
C9 C11 1.343(9) .
C9 C10 1.545(9) .
C10 H10A 0.9600 .
C10 H10B 0.9600 .
C10 H10C 0.9600 .
C11 C12 1.368(8) .
C11 H11 0.9300 .
C12 N2 1.347(6) .
C12 H12 0.9300 .
C13 N3 1.322(6) .
C13 C14 1.380(7) .
C13 H13 0.9300 .
C14 C15 1.366(8) .
C14 H14 0.9300 .
C15 C17 1.382(7) .
C15 C16 1.504(8) .
C16 H16A 0.9600 .
C16 H16B 0.9600 .
C16 H16C 0.9600 .
C17 C18 1.381(7) .
C17 H17 0.9300 .
C18 N3 1.350(6) .
C18 C19 1.461(7) .
C19 N4 1.344(6) .
C19 C20 1.399(7) .
C20 C21 1.368(8) .
C20 H20 0.9300 .
C21 C23 1.362(9) .
C21 C22 1.513(9) .
C22 H22A 0.9600 .
C22 H22B 0.9600 .
C22 H22C 0.9600 .
C23 C24 1.351(8) .
C23 H23 0.9300 .
C24 N4 1.370(7) .
C24 H24 0.9300 .
C25 N5 1.150(6) .
C25 Cu2 1.922(5) .
C26 N6 1.343(8) .
C26 C27 1.376(10) .
C26 H26 0.9300 .
C27 C28 1.405(10) .
C27 H27 0.9300 .
C28 C30 1.358(10) .
C28 C29 1.490(10) .
C29 H29A 0.9600 .
C29 H29B 0.9600 .
C29 H29C 0.9600 .
C30 C31 1.379(9) .
C30 H30 0.9300 .
C31 N6 1.368(8) .
C31 C32 1.455(10) .
C32 N7 1.359(8) .
C32 C33 1.411(10) .
C33 C34 1.353(11) .
C33 H33 0.9300 .
C34 C36 1.377(12) .
C34 C35 1.507(12) .
C35 H35A 0.9600 .
C35 H35B 0.9600 .
C35 H35C 0.9600 .
C36 C37 1.410(12) .
C36 H36 0.9300 .
C37 N7 1.353(9) .
C37 H37 0.9300 .
Cl1 O4 1.204(8) .
Cl1 O1 1.284(14) .
Cl1 O2 1.302(7) .
Cl1 O3 1.324(6) .
Cl2 O8 1.280(10) .
Cl2 O6 1.351(10) 7_565
Cl2 O6 1.351(10) .
Cl2 O7 1.361(13) .
Cl2 O7 1.361(13) 7_565
Cl2 O5 1.484(17) .
Cu1 N5 1.954(4) .
Cu1 N4 1.978(4) .
Cu1 N2 1.984(4) .
Cu1 N1 2.053(4) .
Cu1 N3 2.175(4) .
Cu2 C25 1.922(5) 7_565
Cu2 N7 2.083(6) .
Cu2 N6 2.090(6) .
O6 O6 1.53(3) 7_565
O8 O6 1.595(17) 7_565
O9 H9A 0.8501 .
O9 H9B 0.8500 .
O10 H10E 0.8499 .
O10 H10D 0.8500 .
O11 H11A 0.8499 .
O11 H11B 0.8504 .
O12 H12A 0.8501 .
O12 H12B 0.8502 .
